data_1539974
loop_
_publ_author_name
'Yamashita, T.'
'Tagawa, H.'
'Masaki, N.'
'Fujino, T.'

_publ_section_title
;
 The crystal structures of alpha- and beta- Cd U O4
;
_journal_name_full 'Journal of Solid State Chemistry'
_journal_page_first 133
_journal_page_last 139
_journal_volume 37
_journal_year 1981
_chemical_formula_sum 'Cd O4 U'
_chemical_name_systematic 'Cd (U O4)'
_space_group_IT_number 166
_symmetry_space_group_name_Hall '-P 3* 2'
_symmetry_space_group_name_H-M 'R -3 m :R'
_cell_angle_alpha 36.12
_cell_angle_beta 36.12
_cell_angle_gamma 36.12
_cell_formula_units_Z 1
_cell_length_a 6.233
_cell_length_b 6.233
_cell_length_c 6.233
_cell_volume 75.277
_citation_journal_id_ASTM JSSCBI
_cod_data_source_file Yamashita_JSSCBI_1981_1325.cif
_cod_data_source_block Cd1O4U1
_cod_original_cell_volume 75.27721
_cod_original_sg_symbol_Hall '-R 3 2" (-y+z,x+z,-x+y+z)'
_cod_original_formula_sum 'Cd1 O4 U1'
_cod_database_code 1539974

loop_
_symmetry_equiv_pos_as_xyz
x,y,z
z,x,y
y,z,x
-y,-x,-z
-z,-y,-x
-x,-z,-y
-x,-y,-z
-z,-x,-y
-y,-z,-x
y,x,z
z,y,x
x,z,y

loop_
_atom_site_label
_atom_site_type_symbol
_atom_site_fract_x
_atom_site_fract_y
_atom_site_fract_z
_atom_site_occupancy
_atom_site_U_iso_or_equiv
O2 O-2 0.35 0.35 0.35 1 0.0
Cd1 Cd+2 0.5 0.5 0.5 1 0.0
U1 U+6 0 0 0 1 0.0
O1 O-2 0.113 0.113 0.113 1 0.0
